data_4081801
loop_
_publ_author_name
'Breunig, Jens Michael'
'H\"ubner, Alexander'
'Bolte, Michael'
'Wagner, Matthias'
'Lerner, Hans-Wolfram'

_publ_section_title
;
 Reactivity of Phosphaboradibenzofulvene toward Hydrogen, Acetonitrile,
 Benzophenone, and 2,3-Dimethylbutadiene
;
_journal_issue 22
_journal_name_full Organometallics
_journal_page_first 6792
_journal_paper_doi 10.1021/om400553j
_journal_volume 32
_journal_year 2013
_chemical_formula_moiety 'C44 H58 B2 N2 P2'
_chemical_formula_sum 'C44 H58 B2 N2 P2'
_chemical_formula_weight 698.48
_chemical_name_systematic ?
_space_group_IT_number 14
_symmetry_cell_setting monoclinic
_symmetry_space_group_name_Hall '-P 2ybc'
_symmetry_space_group_name_H-M 'P 1 21/c 1'
_atom_sites_solution_hydrogens geom
_atom_sites_solution_primary direct
_atom_sites_solution_secondary difmap
_audit_creation_method SHELXL-97
_cell_angle_alpha 90.00
_cell_angle_beta 91.113(7)
_cell_angle_gamma 90.00
_cell_formula_units_Z 6
_cell_length_a 11.9846(11)
_cell_length_b 20.522(2)
_cell_length_c 25.216(2)
_cell_measurement_reflns_used 13180
_cell_measurement_temperature 173(2)
_cell_measurement_theta_max 25.17
_cell_measurement_theta_min 3.23
_cell_volume 6200.7(10)
_computing_cell_refinement 'X-Area (Stoe & Cie, 2001)'
_computing_data_collection 'X-Area (Stoe & Cie, 2001)'
_computing_data_reduction 'X-Area (Stoe & Cie, 2001)'
_computing_molecular_graphics 'XP in SHELXTL-Plus (Sheldrick, 1991)'
_computing_publication_material SHELXL97
_computing_structure_refinement 'SHELXL97 (Sheldrick, 2008) '
_computing_structure_solution 'SHELXS97 (Sheldrick, 2008) '
_diffrn_ambient_temperature 173(2)
_diffrn_measured_fraction_theta_full 0.998
_diffrn_measured_fraction_theta_max 0.982
_diffrn_measurement_device_type 'STOE IPDS II two-circle-diffractometer'
_diffrn_measurement_method \w
_diffrn_radiation_monochromator 'Genix 3D multilayer optics'
_diffrn_radiation_source 'Genix 3D I\mS microfocus X-ray source'
_diffrn_radiation_type MoK\a
_diffrn_radiation_wavelength 0.71073
_diffrn_reflns_av_R_equivalents 0.1124
_diffrn_reflns_av_sigmaI/netI 0.1943
_diffrn_reflns_limit_h_max 14
_diffrn_reflns_limit_h_min -14
_diffrn_reflns_limit_k_max 24
_diffrn_reflns_limit_k_min -24
_diffrn_reflns_limit_l_max 30
_diffrn_reflns_limit_l_min -30
_diffrn_reflns_number 74652
_diffrn_reflns_theta_full 25.00
_diffrn_reflns_theta_max 25.84
_diffrn_reflns_theta_min 3.23
_diffrn_standards_number 0
_exptl_absorpt_coefficient_mu 0.137
_exptl_absorpt_correction_T_max 0.9891
_exptl_absorpt_correction_T_min 0.9771
_exptl_absorpt_correction_type multi-scan
_exptl_absorpt_process_details 'X-Area (Stoe & Cie, 2001)'
_exptl_crystal_colour yellow
_exptl_crystal_density_diffrn 1.122
_exptl_crystal_description plate
_exptl_crystal_F_000 2256
_exptl_crystal_size_max 0.17
_exptl_crystal_size_mid 0.16
_exptl_crystal_size_min 0.08
_refine_diff_density_max 0.339
_refine_diff_density_min -0.236
_refine_diff_density_rms 0.052
_refine_ls_extinction_method none
_refine_ls_goodness_of_fit_ref 0.964
_refine_ls_hydrogen_treatment constr
_refine_ls_matrix_type full
_refine_ls_number_parameters 679
_refine_ls_number_reflns 11756
_refine_ls_number_restraints 0
_refine_ls_restrained_S_all 0.964
_refine_ls_R_factor_all 0.2037
_refine_ls_R_factor_gt 0.0911
_refine_ls_shift/su_max 0.000
_refine_ls_shift/su_mean 0.000
_refine_ls_structure_factor_coef Fsqd
_refine_ls_weighting_details 'calc w=1/[\s^2^(Fo^2^)+(0.0426P)^2^] where P=(Fo^2^+2Fc^2^)/3'
_refine_ls_weighting_scheme calc
_refine_ls_wR_factor_gt 0.1422
_refine_ls_wR_factor_ref 0.1756
_reflns_number_gt 5150
_reflns_number_total 11756
_reflns_threshold_expression I>2\s(I)
_cod_data_source_file om400553j_si_002.cif
_cod_data_source_block wa1438
_cod_depositor_comments
;
The following automatic conversions were performed:

'_symmetry_cell_setting' value 'Monoclinic' changed to 'monoclinic'
according to /home/saulius/struct/CIF-dictionaries/cif_core.dic
dictionary named 'cif_core.dic' version 2.4.2 from 2011-04-26.

Automatic conversion script
Id: cif_fix_values 1891 2012-01-12 08:04:46Z andrius 
;
_cod_original_sg_symbol_H-M P21/c
_cod_database_code 4081801

loop_
_symmetry_equiv_pos_as_xyz
'x, y, z'
'-x, y+1/2, -z+1/2'
'-x, -y, -z'
'x, -y-1/2, z-1/2'

loop_
_atom_site_label
_atom_site_type_symbol
_atom_site_fract_x
_atom_site_fract_y
_atom_site_fract_z
_atom_site_U_iso_or_equiv
_atom_site_adp_type
_atom_site_occupancy
_atom_site_symmetry_multiplicity
_atom_site_calc_flag
_atom_site_refinement_flags
B1 B 0.5305(4) 0.5060(3) 0.7217(3) 0.0368(15) Uani 1 1 d .
C1 C 0.4331(4) 0.5522(2) 0.6973(2) 0.0376(13) Uani 1 1 d .
C2 C 0.4218(4) 0.6070(2) 0.7311(2) 0.0358(13) Uani 1 1 d .
C3 C 0.3413(4) 0.6551(3) 0.7212(2) 0.0417(14) Uani 1 1 d .
H3 H 0.3335 0.6910 0.7447 0.050 Uiso 1 1 calc R
C4 C 0.2738(4) 0.6491(3) 0.6769(2) 0.0498(15) Uani 1 1 d .
H4 H 0.2187 0.6813 0.6697 0.060 Uiso 1 1 calc R
C5 C 0.2846(4) 0.5978(3) 0.6430(3) 0.0559(16) Uani 1 1 d .
H5 H 0.2371 0.5949 0.6125 0.067 Uiso 1 1 calc R
C6 C 0.3642(4) 0.5497(3) 0.6526(2) 0.0493(15) Uani 1 1 d .
H6 H 0.3714 0.5147 0.6283 0.059 Uiso 1 1 calc R
C11 C 0.5698(4) 0.5480(2) 0.7724(2) 0.0366(13) Uani 1 1 d .
C12 C 0.5025(4) 0.6043(2) 0.7758(2) 0.0340(12) Uani 1 1 d .
C13 C 0.5156(4) 0.6483(3) 0.8168(2) 0.0416(14) Uani 1 1 d .
H13 H 0.4693 0.6858 0.8182 0.050 Uiso 1 1 calc R
C14 C 0.5961(4) 0.6378(3) 0.8557(2) 0.0480(15) Uani 1 1 d .
H14 H 0.6057 0.6680 0.8840 0.058 Uiso 1 1 calc R
C15 C 0.6633(4) 0.5825(3) 0.8532(3) 0.0522(15) Uani 1 1 d .
H15 H 0.7186 0.5749 0.8799 0.063 Uiso 1 1 calc R
C16 C 0.6499(4) 0.5389(3) 0.8121(2) 0.0458(14) Uani 1 1 d .
H16 H 0.6968 0.5016 0.8109 0.055 Uiso 1 1 calc R
N1 N 0.4997(3) 0.43240(18) 0.73279(16) 0.0330(10) Uani 1 1 d .
C7 C 0.4249(4) 0.4086(2) 0.7637(2) 0.0377(13) Uani 1 1 d .
C8 C 0.3517(4) 0.4573(3) 0.7921(3) 0.0601(19) Uani 1 1 d .
H8A H 0.3986 0.4865 0.8137 0.090 Uiso 1 1 calc R
H8B H 0.2999 0.4340 0.8149 0.090 Uiso 1 1 calc R
H8C H 0.3092 0.4829 0.7658 0.090 Uiso 1 1 calc R
P1 P 0.41503(10) 0.31929(6) 0.77028(6) 0.0381(4) Uani 1 1 d .
C21 C 0.2603(4) 0.3049(3) 0.7549(2) 0.0459(15) Uani 1 1 d .
C22 C 0.2477(5) 0.2320(3) 0.7472(3) 0.073(2) Uani 1 1 d .
H22A H 0.2637 0.2097 0.7808 0.110 Uiso 1 1 calc R
H22B H 0.3002 0.2170 0.7204 0.110 Uiso 1 1 calc R
H22C H 0.1713 0.2221 0.7353 0.110 Uiso 1 1 calc R
C23 C 0.1734(4) 0.3257(4) 0.7953(3) 0.083(2) Uani 1 1 d .
H23A H 0.1883 0.3035 0.8291 0.125 Uiso 1 1 calc R
H23B H 0.0986 0.3140 0.7821 0.125 Uiso 1 1 calc R
H23C H 0.1776 0.3730 0.8007 0.125 Uiso 1 1 calc R
C24 C 0.2360(6) 0.3389(4) 0.7033(3) 0.090(2) Uani 1 1 d .
H24A H 0.2435 0.3861 0.7083 0.134 Uiso 1 1 calc R
H24B H 0.1598 0.3287 0.6912 0.134 Uiso 1 1 calc R
H24C H 0.2889 0.3242 0.6767 0.134 Uiso 1 1 calc R
C31 C 0.4490(4) 0.3089(3) 0.8435(2) 0.0450(14) Uani 1 1 d .
C32 C 0.5743(4) 0.3228(3) 0.8490(3) 0.0644(18) Uani 1 1 d .
H32A H 0.5885 0.3687 0.8407 0.097 Uiso 1 1 calc R
H32B H 0.6150 0.2950 0.8243 0.097 Uiso 1 1 calc R
H32C H 0.5996 0.3136 0.8854 0.097 Uiso 1 1 calc R
C33 C 0.4308(5) 0.2379(3) 0.8566(3) 0.072(2) Uani 1 1 d .
H33A H 0.3511 0.2276 0.8535 0.109 Uiso 1 1 calc R
H33B H 0.4571 0.2293 0.8930 0.109 Uiso 1 1 calc R
H33C H 0.4724 0.2107 0.8320 0.109 Uiso 1 1 calc R
C34 C 0.3918(5) 0.3520(4) 0.8847(3) 0.078(2) Uani 1 1 d .
H34A H 0.4035 0.3979 0.8759 0.118 Uiso 1 1 calc R
H34B H 0.4237 0.3429 0.9200 0.118 Uiso 1 1 calc R
H34C H 0.3116 0.3426 0.8844 0.118 Uiso 1 1 calc R
B2 B 0.5905(4) 0.4051(3) 0.6923(3) 0.0356(15) Uani 1 1 d .
C41 C 0.5477(4) 0.3655(2) 0.6410(2) 0.0391(14) Uani 1 1 d .
C42 C 0.6192(4) 0.3112(2) 0.6339(2) 0.0443(15) Uani 1 1 d .
C43 C 0.6048(5) 0.2695(3) 0.5905(3) 0.0541(17) Uani 1 1 d .
H43 H 0.6533 0.2334 0.5859 0.065 Uiso 1 1 calc R
C44 C 0.5193(6) 0.2814(3) 0.5543(3) 0.070(2) Uani 1 1 d .
H44 H 0.5092 0.2533 0.5247 0.084 Uiso 1 1 calc R
C45 C 0.4483(5) 0.3337(3) 0.5608(3) 0.0607(17) Uani 1 1 d .
H45 H 0.3899 0.3414 0.5355 0.073 Uiso 1 1 calc R
C46 C 0.4621(4) 0.3751(3) 0.6042(2) 0.0494(15) Uani 1 1 d .
H46 H 0.4119 0.4104 0.6086 0.059 Uiso 1 1 calc R
C51 C 0.6918(4) 0.3587(2) 0.7135(2) 0.0384(13) Uani 1 1 d .
C52 C 0.7038(4) 0.3074(2) 0.6769(2) 0.0419(14) Uani 1 1 d .
C53 C 0.7893(5) 0.2628(3) 0.6827(3) 0.0559(18) Uani 1 1 d .
H53 H 0.7981 0.2294 0.6570 0.067 Uiso 1 1 calc R
C54 C 0.8617(5) 0.2665(3) 0.7255(3) 0.0607(19) Uani 1 1 d .
H54 H 0.9192 0.2350 0.7298 0.073 Uiso 1 1 calc R
C55 C 0.8510(4) 0.3158(3) 0.7621(3) 0.0585(17) Uani 1 1 d .
H55 H 0.9018 0.3184 0.7914 0.070 Uiso 1 1 calc R
C56 C 0.7655(4) 0.3621(3) 0.7562(2) 0.0485(15) Uani 1 1 d .
H56 H 0.7584 0.3959 0.7817 0.058 Uiso 1 1 calc R
N2 N 0.6229(3) 0.47960(18) 0.68268(17) 0.0355(10) Uani 1 1 d .
C9 C 0.6922(4) 0.5123(2) 0.6549(2) 0.0398(13) Uani 1 1 d .
C10 C 0.6880(5) 0.5843(2) 0.6581(3) 0.062(2) Uani 1 1 d .
H10A H 0.6131 0.5994 0.6479 0.094 Uiso 1 1 calc R
H10B H 0.7427 0.6031 0.6341 0.094 Uiso 1 1 calc R
H10C H 0.7055 0.5981 0.6946 0.094 Uiso 1 1 calc R
P2 P 0.78786(10) 0.46484(6) 0.61149(6) 0.0369(3) Uani 1 1 d .
C61 C 0.9310(4) 0.4924(3) 0.6367(2) 0.0450(15) Uani 1 1 d .
C62 C 0.9490(5) 0.4528(4) 0.6876(3) 0.074(2) Uani 1 1 d .
H62A H 0.9347 0.4066 0.6803 0.111 Uiso 1 1 calc R
H62B H 0.8977 0.4681 0.7147 0.111 Uiso 1 1 calc R
H62C H 1.0262 0.4582 0.7005 0.111 Uiso 1 1 calc R
C63 C 1.0163(4) 0.4667(3) 0.5973(3) 0.075(2) Uani 1 1 d .
H63A H 1.0007 0.4208 0.5895 0.112 Uiso 1 1 calc R
H63B H 1.0916 0.4708 0.6128 0.112 Uiso 1 1 calc R
H63C H 1.0111 0.4921 0.5644 0.112 Uiso 1 1 calc R
C64 C 0.9537(5) 0.5633(3) 0.6490(3) 0.073(2) Uani 1 1 d .
H64A H 0.9428 0.5893 0.6167 0.110 Uiso 1 1 calc R
H64B H 1.0308 0.5682 0.6621 0.110 Uiso 1 1 calc R
H64C H 0.9024 0.5783 0.6762 0.110 Uiso 1 1 calc R
C71 C 0.7571(5) 0.5015(3) 0.5437(2) 0.0543(16) Uani 1 1 d .
C72 C 0.8071(5) 0.5678(3) 0.5288(3) 0.071(2) Uani 1 1 d .
H72A H 0.8887 0.5654 0.5312 0.106 Uiso 1 1 calc R
H72B H 0.7803 0.6012 0.5532 0.106 Uiso 1 1 calc R
H72C H 0.7840 0.5790 0.4924 0.106 Uiso 1 1 calc R
C73 C 0.6301(5) 0.5064(4) 0.5384(3) 0.097(3) Uani 1 1 d .
H73A H 0.6029 0.5392 0.5632 0.145 Uiso 1 1 calc R
H73B H 0.5967 0.4641 0.5465 0.145 Uiso 1 1 calc R
H73C H 0.6094 0.5192 0.5021 0.145 Uiso 1 1 calc R
C74 C 0.7974(7) 0.4507(3) 0.5047(3) 0.091(3) Uani 1 1 d .
H74A H 0.8789 0.4472 0.5075 0.136 Uiso 1 1 calc R
H74B H 0.7756 0.4636 0.4686 0.136 Uiso 1 1 calc R
H74C H 0.7638 0.4084 0.5130 0.136 Uiso 1 1 calc R
B1' B 0.9317(4) 0.0161(3) 0.5283(2) 0.0337(14) Uani 1 1 d .
C1' C 0.8007(4) 0.0330(2) 0.5164(2) 0.0380(13) Uani 1 1 d .
C2' C 0.7546(4) 0.0561(2) 0.5637(2) 0.0426(15) Uani 1 1 d .
C3' C 0.6435(5) 0.0774(3) 0.5639(3) 0.0569(18) Uani 1 1 d .
H3A H 0.6126 0.0946 0.5953 0.068 Uiso 1 1 calc R
C4' C 0.5798(5) 0.0733(3) 0.5185(3) 0.068(2) Uani 1 1 d .
H4A H 0.5043 0.0872 0.5190 0.081 Uiso 1 1 calc R
C5' C 0.6223(4) 0.0493(3) 0.4719(3) 0.0643(18) Uani 1 1 d .
H5A H 0.5766 0.0465 0.4407 0.077 Uiso 1 1 calc R
C6' C 0.7349(4) 0.0291(3) 0.4713(3) 0.0477(15) Uani 1 1 d .
H6A H 0.7653 0.0127 0.4395 0.057 Uiso 1 1 calc R
C11' C 0.9383(4) 0.0287(2) 0.5909(2) 0.0383(13) Uani 1 1 d .
C12' C 0.8355(4) 0.0549(2) 0.6080(2) 0.0429(14) Uani 1 1 d .
C13' C 0.8220(5) 0.0748(3) 0.6597(2) 0.0499(16) Uani 1 1 d .
H13A H 0.7534 0.0935 0.6702 0.060 Uiso 1 1 calc R
C14' C 0.9082(6) 0.0676(3) 0.6960(3) 0.0680(19) Uani 1 1 d .
H14A H 0.8991 0.0814 0.7317 0.082 Uiso 1 1 calc R
C15' C 1.0078(5) 0.0404(3) 0.6810(3) 0.0639(17) Uani 1 1 d .
H15A H 1.0664 0.0345 0.7064 0.077 Uiso 1 1 calc R
C16' C 1.0225(5) 0.0217(3) 0.6289(2) 0.0493(15) Uani 1 1 d .
H16A H 1.0920 0.0035 0.6190 0.059 Uiso 1 1 calc R
N1' N 1.0205(3) 0.05077(18) 0.49244(16) 0.0298(9) Uani 1 1 d .
C7' C 1.0446(4) 0.1099(2) 0.4822(2) 0.0362(12) Uani 1 1 d .
C8' C 1.1395(4) 0.1218(3) 0.4443(3) 0.0580(18) Uani 1 1 d .
H8A1 H 1.2095 0.1059 0.4603 0.087 Uiso 1 1 calc R
H8A2 H 1.1456 0.1685 0.4371 0.087 Uiso 1 1 calc R
H8A3 H 1.1245 0.0984 0.4110 0.087 Uiso 1 1 calc R
P1' P 0.95842(11) 0.17533(6) 0.51247(6) 0.0382(4) Uani 1 1 d .
C21' C 0.9067(4) 0.2216(3) 0.4522(2) 0.0472(15) Uani 1 1 d .
C22' C 0.9821(5) 0.2706(3) 0.4251(3) 0.077(2) Uani 1 1 d .
H22D H 1.0075 0.3033 0.4509 0.116 Uiso 1 1 calc R
H22E H 0.9405 0.2921 0.3962 0.116 Uiso 1 1 calc R
H22F H 1.0468 0.2479 0.4107 0.116 Uiso 1 1 calc R
C23' C 0.8685(5) 0.1711(3) 0.4114(3) 0.0683(18) Uani 1 1 d .
H23D H 0.8199 0.1392 0.4283 0.103 Uiso 1 1 calc R
H23E H 0.9338 0.1489 0.3971 0.103 Uiso 1 1 calc R
H23F H 0.8274 0.1929 0.3825 0.103 Uiso 1 1 calc R
C24' C 0.8008(6) 0.2574(4) 0.4699(3) 0.085(2) Uani 1 1 d .
H24D H 0.7511 0.2266 0.4874 0.128 Uiso 1 1 calc R
H24E H 0.7623 0.2761 0.4388 0.128 Uiso 1 1 calc R
H24F H 0.8216 0.2923 0.4947 0.128 Uiso 1 1 calc R
C31' C 1.0632(5) 0.2249(3) 0.5518(3) 0.0574(17) Uani 1 1 d .
C32' C 1.0034(7) 0.2859(3) 0.5709(4) 0.096(3) Uani 1 1 d .
H32D H 0.9327 0.2735 0.5870 0.144 Uiso 1 1 calc R
H32E H 0.9886 0.3150 0.5407 0.144 Uiso 1 1 calc R
H32F H 1.0505 0.3084 0.5972 0.144 Uiso 1 1 calc R
C33' C 1.1731(6) 0.2444(4) 0.5277(4) 0.112(3) Uani 1 1 d .
H33D H 1.2125 0.2053 0.5159 0.169 Uiso 1 1 calc R
H33E H 1.2191 0.2673 0.5543 0.169 Uiso 1 1 calc R
H33F H 1.1589 0.2732 0.4973 0.169 Uiso 1 1 calc R
C34' C 1.0871(7) 0.1819(4) 0.6005(3) 0.093(2) Uani 1 1 d .
H34D H 1.0166 0.1696 0.6168 0.140 Uiso 1 1 calc R
H34E H 1.1333 0.2061 0.6263 0.140 Uiso 1 1 calc R
H34F H 1.1269 0.1426 0.5896 0.140 Uiso 1 1 calc R

loop_
_atom_site_aniso_label
_atom_site_aniso_U_11
_atom_site_aniso_U_22
_atom_site_aniso_U_33
_atom_site_aniso_U_23
_atom_site_aniso_U_13
_atom_site_aniso_U_12
B1 0.027(3) 0.041(3) 0.043(4) 0.000(3) 0.011(3) 0.005(2)
C1 0.031(2) 0.041(3) 0.042(4) -0.001(3) 0.007(2) -0.006(2)
C2 0.032(3) 0.048(3) 0.028(3) 0.007(2) 0.010(2) 0.004(2)
C3 0.040(3) 0.048(3) 0.038(4) 0.002(3) 0.007(3) 0.008(2)
C4 0.042(3) 0.062(4) 0.046(4) 0.000(3) 0.005(3) 0.017(3)
C5 0.041(3) 0.068(4) 0.058(5) -0.002(3) -0.007(3) 0.007(3)
C6 0.042(3) 0.055(4) 0.052(4) -0.013(3) 0.006(3) 0.005(3)
C11 0.027(2) 0.045(3) 0.038(3) 0.004(3) 0.003(2) 0.000(2)
C12 0.028(2) 0.039(3) 0.035(3) 0.008(2) 0.008(2) 0.002(2)
C13 0.036(3) 0.048(3) 0.041(4) -0.005(3) 0.010(3) 0.000(2)
C14 0.048(3) 0.058(4) 0.038(4) -0.010(3) 0.000(3) -0.006(3)
C15 0.048(3) 0.052(4) 0.056(4) -0.004(3) -0.014(3) 0.001(3)
C16 0.037(3) 0.041(3) 0.058(4) 0.000(3) -0.002(3) 0.001(2)
N1 0.0267(19) 0.040(2) 0.033(3) -0.003(2) 0.0083(18) 0.0009(17)
C7 0.024(2) 0.054(3) 0.036(3) -0.005(3) 0.006(2) 0.001(2)
C8 0.050(3) 0.051(3) 0.081(5) -0.007(3) 0.041(3) 0.003(3)
P1 0.0293(6) 0.0403(7) 0.0451(9) -0.0045(7) 0.0136(6) -0.0026(6)
C21 0.031(3) 0.054(4) 0.053(4) -0.007(3) 0.004(3) -0.003(2)
C22 0.044(3) 0.070(4) 0.106(6) -0.020(4) 0.002(4) -0.014(3)
C23 0.029(3) 0.116(6) 0.106(6) -0.044(5) 0.013(3) -0.003(3)
C24 0.064(4) 0.119(7) 0.085(6) 0.018(5) -0.024(4) -0.020(4)
C31 0.033(3) 0.050(3) 0.052(4) 0.000(3) 0.007(3) -0.001(2)
C32 0.039(3) 0.091(5) 0.063(5) 0.010(4) -0.003(3) -0.005(3)
C33 0.074(4) 0.068(5) 0.076(6) 0.016(4) 0.015(4) -0.008(3)
C34 0.059(4) 0.126(6) 0.051(5) -0.011(4) 0.009(3) 0.013(4)
B2 0.028(3) 0.037(3) 0.043(4) 0.000(3) 0.015(3) -0.003(2)
C41 0.045(3) 0.031(3) 0.041(4) 0.006(2) 0.020(3) -0.009(2)
C42 0.052(3) 0.026(3) 0.056(4) -0.003(3) 0.024(3) -0.009(2)
C43 0.067(4) 0.040(3) 0.057(5) -0.007(3) 0.023(4) -0.008(3)
C44 0.086(5) 0.067(5) 0.059(5) -0.019(4) 0.017(4) -0.025(4)
C45 0.066(4) 0.068(4) 0.048(4) -0.003(3) -0.002(3) -0.016(3)
C46 0.047(3) 0.055(4) 0.047(4) -0.003(3) -0.001(3) -0.007(3)
C51 0.029(2) 0.036(3) 0.052(4) 0.007(3) 0.010(3) -0.006(2)
C52 0.033(3) 0.036(3) 0.057(4) 0.003(3) 0.017(3) -0.002(2)
C53 0.051(4) 0.044(3) 0.074(5) 0.004(3) 0.031(4) 0.004(3)
C54 0.037(3) 0.058(4) 0.089(6) 0.016(4) 0.025(4) 0.012(3)
C55 0.025(3) 0.078(4) 0.072(5) 0.019(4) 0.008(3) 0.004(3)
C56 0.031(3) 0.060(4) 0.054(4) 0.007(3) 0.014(3) 0.002(3)
N2 0.029(2) 0.035(2) 0.043(3) 0.000(2) 0.0083(19) 0.0006(17)
C9 0.036(3) 0.034(3) 0.049(4) 0.008(2) 0.010(3) 0.003(2)
C10 0.060(4) 0.037(3) 0.092(6) 0.004(3) 0.036(4) -0.003(3)
P2 0.0363(7) 0.0357(7) 0.0392(9) -0.0041(7) 0.0150(6) -0.0049(6)
C61 0.037(3) 0.045(3) 0.054(4) 0.001(3) 0.013(3) -0.007(2)
C62 0.051(3) 0.096(5) 0.077(6) 0.002(4) 0.004(3) -0.013(3)
C63 0.045(3) 0.077(4) 0.103(6) -0.004(4) 0.029(4) 0.005(3)
C64 0.051(4) 0.069(4) 0.099(6) -0.002(4) -0.003(4) -0.012(3)
C71 0.059(4) 0.061(4) 0.044(4) 0.001(3) 0.013(3) -0.014(3)
C72 0.082(4) 0.072(5) 0.059(5) 0.013(4) 0.023(4) -0.003(4)
C73 0.071(5) 0.142(7) 0.076(6) 0.044(5) -0.024(4) -0.034(5)
C74 0.154(7) 0.073(5) 0.045(5) -0.008(4) 0.018(5) -0.038(5)
B1' 0.031(3) 0.035(3) 0.036(4) 0.003(3) 0.012(3) -0.004(2)
C1' 0.030(2) 0.036(3) 0.048(4) 0.005(3) 0.008(3) -0.004(2)
C2' 0.038(3) 0.032(3) 0.059(4) -0.004(3) 0.023(3) -0.004(2)
C3' 0.042(3) 0.058(4) 0.071(5) -0.010(3) 0.019(3) 0.003(3)
C4' 0.033(3) 0.068(4) 0.102(7) -0.004(4) 0.008(4) -0.004(3)
C5' 0.036(3) 0.079(5) 0.077(5) 0.001(4) -0.004(3) -0.003(3)
C6' 0.034(3) 0.049(3) 0.060(4) -0.003(3) 0.006(3) -0.007(2)
C11' 0.042(3) 0.033(3) 0.040(4) 0.006(3) 0.013(3) -0.002(2)
C12' 0.047(3) 0.034(3) 0.048(4) 0.001(3) 0.017(3) -0.006(2)
C13' 0.063(4) 0.045(3) 0.043(4) -0.006(3) 0.028(3) -0.005(3)
C14' 0.093(5) 0.077(5) 0.035(4) -0.008(3) 0.018(4) -0.010(4)
C15' 0.072(4) 0.085(5) 0.034(4) 0.008(3) 0.003(3) 0.007(4)
C16' 0.054(3) 0.056(4) 0.039(4) 0.007(3) 0.009(3) 0.002(3)
N1' 0.0266(19) 0.034(2) 0.029(2) 0.0013(19) 0.0038(17) -0.0064(16)
C7' 0.030(2) 0.043(3) 0.036(3) 0.005(3) 0.004(2) -0.003(2)
C8' 0.054(3) 0.053(4) 0.069(5) 0.005(3) 0.036(3) 0.000(3)
P1' 0.0390(7) 0.0355(7) 0.0404(9) -0.0002(7) 0.0060(6) 0.0010(6)
C21' 0.048(3) 0.040(3) 0.053(4) 0.003(3) 0.004(3) 0.001(3)
C22' 0.072(4) 0.081(5) 0.079(6) 0.030(4) -0.003(4) -0.012(4)
C23' 0.073(4) 0.078(5) 0.053(5) 0.008(4) -0.013(3) -0.009(4)
C24' 0.083(5) 0.095(5) 0.078(6) 0.014(4) 0.011(4) 0.045(4)
C31' 0.065(4) 0.042(3) 0.065(5) 0.004(3) -0.009(3) -0.006(3)
C32' 0.133(7) 0.061(5) 0.094(7) -0.023(4) -0.011(5) -0.003(4)
C33' 0.080(5) 0.135(8) 0.122(9) -0.014(6) -0.008(5) -0.051(5)
C34' 0.122(6) 0.074(5) 0.083(6) 0.002(5) -0.046(5) -0.009(5)

loop_
_atom_type_symbol
_atom_type_description
_atom_type_scat_dispersion_real
_atom_type_scat_dispersion_imag
_atom_type_scat_source
C C 0.0033 0.0016 'International Tables Vol C Tables 4.2.6.8 and 6.1.1.4'
H H 0.0000 0.0000 'International Tables Vol C Tables 4.2.6.8 and 6.1.1.4'
B B 0.0013 0.0007 'International Tables Vol C Tables 4.2.6.8 and 6.1.1.4'
N N 0.0061 0.0033 'International Tables Vol C Tables 4.2.6.8 and 6.1.1.4'
P P 0.1023 0.0942 'International Tables Vol C Tables 4.2.6.8 and 6.1.1.4'

loop_
_geom_angle_atom_site_label_1
_geom_angle_atom_site_label_2
_geom_angle_atom_site_label_3
_geom_angle
_geom_angle_site_symmetry_1
_geom_angle_site_symmetry_3
N1 B1 N2 87.2(3) . .
N1 B1 C11 116.0(5) . .
N2 B1 C11 118.6(4) . .
N1 B1 C1 117.3(4) . .
N2 B1 C1 118.0(5) . .
C11 B1 C1 100.8(4) . .
C6 C1 C2 117.2(5) . .
C6 C1 B1 134.6(5) . .
C2 C1 B1 108.1(5) . .
C3 C2 C1 121.6(5) . .
C3 C2 C12 127.1(5) . .
C1 C2 C12 111.3(4) . .
C4 C3 C2 118.4(5) . .
C4 C3 H3 120.8 . .
C2 C3 H3 120.8 . .
C5 C4 C3 121.2(5) . .
C5 C4 H4 119.4 . .
C3 C4 H4 119.4 . .
C4 C5 C6 120.8(6) . .
C4 C5 H5 119.6 . .
C6 C5 H5 119.6 . .
C1 C6 C5 120.7(5) . .
C1 C6 H6 119.6 . .
C5 C6 H6 119.6 . .
C16 C11 C12 117.0(5) . .
C16 C11 B1 133.8(5) . .
C12 C11 B1 109.2(4) . .
C13 C12 C11 121.7(5) . .
C13 C12 C2 127.8(5) . .
C11 C12 C2 110.5(5) . .
C12 C13 C14 119.9(5) . .
C12 C13 H13 120.1 . .
C14 C13 H13 120.1 . .
C13 C14 C15 119.4(5) . .
C13 C14 H14 120.3 . .
C15 C14 H14 120.3 . .
C16 C15 C14 120.4(6) . .
C16 C15 H15 119.8 . .
C14 C15 H15 119.8 . .
C15 C16 C11 121.7(5) . .
C15 C16 H16 119.2 . .
C11 C16 H16 119.2 . .
C7 N1 B1 129.3(4) . .
C7 N1 B2 137.4(4) . .
B1 N1 B2 93.3(3) . .
N1 C7 C8 116.6(5) . .
N1 C7 P1 118.4(3) . .
C8 C7 P1 125.0(3) . .
C7 C8 H8A 109.5 . .
C7 C8 H8B 109.5 . .
H8A C8 H8B 109.5 . .
C7 C8 H8C 109.5 . .
H8A C8 H8C 109.5 . .
H8B C8 H8C 109.5 . .
C7 P1 C31 100.7(2) . .
C7 P1 C21 101.5(2) . .
C31 P1 C21 111.7(2) . .
C24 C21 C22 109.4(6) . .
C24 C21 C23 108.9(6) . .
C22 C21 C23 107.1(5) . .
C24 C21 P1 106.0(4) . .
C22 C21 P1 105.8(4) . .
C23 C21 P1 119.4(4) . .
C21 C22 H22A 109.5 . .
C21 C22 H22B 109.5 . .
H22A C22 H22B 109.5 . .
C21 C22 H22C 109.5 . .
H22A C22 H22C 109.5 . .
H22B C22 H22C 109.5 . .
C21 C23 H23A 109.5 . .
C21 C23 H23B 109.5 . .
H23A C23 H23B 109.5 . .
C21 C23 H23C 109.5 . .
H23A C23 H23C 109.5 . .
H23B C23 H23C 109.5 . .
C21 C24 H24A 109.5 . .
C21 C24 H24B 109.5 . .
H24A C24 H24B 109.5 . .
C21 C24 H24C 109.5 . .
H24A C24 H24C 109.5 . .
H24B C24 H24C 109.5 . .
C33 C31 C32 107.8(5) . .
C33 C31 C34 109.8(5) . .
C32 C31 C34 106.4(5) . .
C33 C31 P1 107.0(4) . .
C32 C31 P1 105.0(4) . .
C34 C31 P1 120.3(4) . .
C31 C32 H32A 109.5 . .
C31 C32 H32B 109.5 . .
H32A C32 H32B 109.5 . .
C31 C32 H32C 109.5 . .
H32A C32 H32C 109.5 . .
H32B C32 H32C 109.5 . .
C31 C33 H33A 109.5 . .
C31 C33 H33B 109.5 . .
H33A C33 H33B 109.5 . .
C31 C33 H33C 109.5 . .
H33A C33 H33C 109.5 . .
H33B C33 H33C 109.5 . .
C31 C34 H34A 109.5 . .
C31 C34 H34B 109.5 . .
H34A C34 H34B 109.5 . .
C31 C34 H34C 109.5 . .
H34A C34 H34C 109.5 . .
H34B C34 H34C 109.5 . .
N2 B2 C41 116.0(5) . .
N2 B2 N1 86.2(3) . .
C41 B2 N1 118.6(4) . .
N2 B2 C51 115.4(4) . .
C41 B2 C51 101.2(4) . .
N1 B2 C51 120.4(5) . .
C46 C41 C42 117.9(5) . .
C46 C41 B2 133.7(5) . .
C42 C41 B2 108.4(5) . .
C43 C42 C41 120.9(6) . .
C43 C42 C52 128.1(5) . .
C41 C42 C52 111.0(5) . .
C44 C43 C42 119.2(6) . .
C44 C43 H43 120.4 . .
C42 C43 H43 120.4 . .
C45 C44 C43 120.7(6) . .
C45 C44 H44 119.6 . .
C43 C44 H44 119.6 . .
C44 C45 C46 120.2(6) . .
C44 C45 H45 119.9 . .
C46 C45 H45 119.9 . .
C41 C46 C45 121.0(6) . .
C41 C46 H46 119.5 . .
C45 C46 H46 119.5 . .
C56 C51 C52 118.4(5) . .
C56 C51 B2 133.6(5) . .
C52 C51 B2 107.9(5) . .
C53 C52 C51 120.8(6) . .
C53 C52 C42 127.8(6) . .
C51 C52 C42 111.4(4) . .
C54 C53 C52 120.2(6) . .
C54 C53 H53 119.9 . .
C52 C53 H53 119.9 . .
C53 C54 C55 120.2(6) . .
C53 C54 H54 119.9 . .
C55 C54 H54 119.9 . .
C54 C55 C56 120.3(6) . .
C54 C55 H55 119.9 . .
C56 C55 H55 119.9 . .
C51 C56 C55 120.2(6) . .
C51 C56 H56 119.9 . .
C55 C56 H56 119.9 . .
C9 N2 B1 128.7(4) . .
C9 N2 B2 138.0(4) . .
B1 N2 B2 93.3(3) . .
N2 C9 C10 117.8(4) . .
N2 C9 P2 117.2(4) . .
C10 C9 P2 125.0(4) . .
C9 C10 H10A 109.5 . .
C9 C10 H10B 109.5 . .
H10A C10 H10B 109.5 . .
C9 C10 H10C 109.5 . .
H10A C10 H10C 109.5 . .
H10B C10 H10C 109.5 . .
C9 P2 C71 102.1(3) . .
C9 P2 C61 102.0(2) . .
C71 P2 C61 110.0(2) . .
C64 C61 C62 108.5(6) . .
C64 C61 C63 110.1(5) . .
C62 C61 C63 106.0(5) . .
C64 C61 P2 120.8(4) . .
C62 C61 P2 103.5(3) . .
C63 C61 P2 106.8(4) . .
C61 C62 H62A 109.5 . .
C61 C62 H62B 109.5 . .
H62A C62 H62B 109.5 . .
C61 C62 H62C 109.5 . .
H62A C62 H62C 109.5 . .
H62B C62 H62C 109.5 . .
C61 C63 H63A 109.5 . .
C61 C63 H63B 109.5 . .
H63A C63 H63B 109.5 . .
C61 C63 H63C 109.5 . .
H63A C63 H63C 109.5 . .
H63B C63 H63C 109.5 . .
C61 C64 H64A 109.5 . .
C61 C64 H64B 109.5 . .
H64A C64 H64B 109.5 . .
C61 C64 H64C 109.5 . .
H64A C64 H64C 109.5 . .
H64B C64 H64C 109.5 . .
C74 C71 C73 108.6(6) . .
C74 C71 C72 108.7(5) . .
C73 C71 C72 108.2(5) . .
C74 C71 P2 104.6(5) . .
C73 C71 P2 106.3(4) . .
C72 C71 P2 120.1(5) . .
C71 C72 H72A 109.5 . .
C71 C72 H72B 109.5 . .
H72A C72 H72B 109.5 . .
C71 C72 H72C 109.5 . .
H72A C72 H72C 109.5 . .
H72B C72 H72C 109.5 . .
C71 C73 H73A 109.5 . .
C71 C73 H73B 109.5 . .
H73A C73 H73B 109.5 . .
C71 C73 H73C 109.5 . .
H73A C73 H73C 109.5 . .
H73B C73 H73C 109.5 . .
C71 C74 H74A 109.5 . .
C71 C74 H74B 109.5 . .
H74A C74 H74B 109.5 . .
C71 C74 H74C 109.5 . .
H74A C74 H74C 109.5 . .
H74B C74 H74C 109.5 . .
N1' B1' N1' 87.1(3) . 3_756
N1' B1' C11' 118.0(4) . .
N1' B1' C11' 117.1(4) 3_756 .
N1' B1' C1' 117.2(4) . .
N1' B1' C1' 118.6(4) 3_756 .
C11' B1' C1' 100.1(4) . .
C6' C1' C2' 119.5(4) . .
C6' C1' B1' 132.4(5) . .
C2' C1' B1' 108.0(5) . .
C3' C2' C1' 119.7(6) . .
C3' C2' C12' 128.2(5) . .
C1' C2' C12' 112.1(4) . .
C4' C3' C2' 119.6(6) . .
C4' C3' H3A 120.2 . .
C2' C3' H3A 120.2 . .
C3' C4' C5' 121.8(6) . .
C3' C4' H4A 119.1 . .
C5' C4' H4A 119.1 . .
C4' C5' C6' 118.8(6) . .
C4' C5' H5A 120.6 . .
C6' C5' H5A 120.6 . .
C1' C6' C5' 120.5(6) . .
C1' C6' H6A 119.8 . .
C5' C6' H6A 119.8 . .
C16' C11' C12' 116.9(5) . .
C16' C11' B1' 133.4(4) . .
C12' C11' B1' 109.6(5) . .
C13' C12' C11' 121.3(6) . .
C13' C12' C2' 128.9(5) . .
C11' C12' C2' 109.8(5) . .
C14' C13' C12' 119.8(5) . .
C14' C13' H13A 120.1 . .
C12' C13' H13A 120.1 . .
C13' C14' C15' 120.2(6) . .
C13' C14' H14A 119.9 . .
C15' C14' H14A 119.9 . .
C14' C15' C16' 120.2(6) . .
C14' C15' H15A 119.9 . .
C16' C15' H15A 119.9 . .
C15' C16' C11' 121.5(5) . .
C15' C16' H16A 119.2 . .
C11' C16' H16A 119.2 . .
C7' N1' B1' 134.7(4) . .
C7' N1' B1' 132.4(4) . 3_756
B1' N1' B1' 92.9(3) . 3_756
N1' C7' C8' 117.1(4) . .
N1' C7' P1' 118.2(3) . .
C8' C7' P1' 124.7(4) . .
C7' C8' H8A1 109.5 . .
C7' C8' H8A2 109.5 . .
H8A1 C8' H8A2 109.5 . .
C7' C8' H8A3 109.5 . .
H8A1 C8' H8A3 109.5 . .
H8A2 C8' H8A3 109.5 . .
C7' P1' C31' 103.7(2) . .
C7' P1' C21' 102.0(2) . .
C31' P1' C21' 110.9(3) . .
C22' C21' C23' 108.5(6) . .
C22' C21' C24' 108.3(5) . .
C23' C21' C24' 106.4(5) . .
C22' C21' P1' 120.4(4) . .
C23' C21' P1' 107.0(4) . .
C24' C21' P1' 105.5(4) . .
C21' C22' H22D 109.5 . .
C21' C22' H22E 109.5 . .
H22D C22' H22E 109.5 . .
C21' C22' H22F 109.5 . .
H22D C22' H22F 109.5 . .
H22E C22' H22F 109.5 . .
C21' C23' H23D 109.5 . .
C21' C23' H23E 109.5 . .
H23D C23' H23E 109.5 . .
C21' C23' H23F 109.5 . .
H23D C23' H23F 109.5 . .
H23E C23' H23F 109.5 . .
C21' C24' H24D 109.5 . .
C21' C24' H24E 109.5 . .
H24D C24' H24E 109.5 . .
C21' C24' H24F 109.5 . .
H24D C24' H24F 109.5 . .
H24E C24' H24F 109.5 . .
C33' C31' C32' 109.1(6) . .
C33' C31' C34' 108.8(6) . .
C32' C31' C34' 107.5(6) . .
C33' C31' P1' 120.5(5) . .
C32' C31' P1' 107.3(5) . .
C34' C31' P1' 102.9(4) . .
C31' C32' H32D 109.5 . .
C31' C32' H32E 109.5 . .
H32D C32' H32E 109.5 . .
C31' C32' H32F 109.5 . .
H32D C32' H32F 109.5 . .
H32E C32' H32F 109.5 . .
C31' C33' H33D 109.5 . .
C31' C33' H33E 109.5 . .
H33D C33' H33E 109.5 . .
C31' C33' H33F 109.5 . .
H33D C33' H33F 109.5 . .
H33E C33' H33F 109.5 . .
C31' C34' H34D 109.5 . .
C31' C34' H34E 109.5 . .
H34D C34' H34E 109.5 . .
C31' C34' H34F 109.5 . .
H34D C34' H34F 109.5 . .
H34E C34' H34F 109.5 . .

loop_
_geom_bond_atom_site_label_1
_geom_bond_atom_site_label_2
_geom_bond_distance
_geom_bond_site_symmetry_2
B1 N1 1.581(7) .
B1 N2 1.591(6) .
B1 C11 1.605(8) .
B1 C1 1.617(8) .
C1 C6 1.384(8) .
C1 C2 1.419(7) .
C2 C3 1.399(7) .
C2 C12 1.472(7) .
C3 C4 1.373(8) .
C3 H3 0.9500 .
C4 C5 1.363(8) .
C4 H4 0.9500 .
C5 C6 1.391(7) .
C5 H5 0.9500 .
C6 H6 0.9500 .
C11 C16 1.386(7) .
C11 C12 1.413(6) .
C12 C13 1.379(7) .
C13 C14 1.379(8) .
C13 H13 0.9500 .
C14 C15 1.394(7) .
C14 H14 0.9500 .
C15 C16 1.375(8) .
C15 H15 0.9500 .
C16 H16 0.9500 .
N1 C7 1.296(6) .
N1 B2 1.608(6) .
C7 C8 1.518(6) .
C7 P1 1.844(5) .
C8 H8A 0.9800 .
C8 H8B 0.9800 .
C8 H8C 0.9800 .
P1 C31 1.895(6) .
P1 C21 1.911(5) .
C21 C24 1.499(9) .
C21 C22 1.516(8) .
C21 C23 1.533(7) .
C22 H22A 0.9800 .
C22 H22B 0.9800 .
C22 H22C 0.9800 .
C23 H23A 0.9800 .
C23 H23B 0.9800 .
C23 H23C 0.9800 .
C24 H24A 0.9800 .
C24 H24B 0.9800 .
C24 H24C 0.9800 .
C31 C33 1.511(8) .
C31 C32 1.532(7) .
C31 C34 1.535(8) .
C32 H32A 0.9800 .
C32 H32B 0.9800 .
C32 H32C 0.9800 .
C33 H33A 0.9800 .
C33 H33B 0.9800 .
C33 H33C 0.9800 .
C34 H34A 0.9800 .
C34 H34B 0.9800 .
C34 H34C 0.9800 .
B2 N2 1.596(6) .
B2 C41 1.603(8) .
B2 C51 1.625(8) .
C41 C46 1.385(8) .
C41 C42 1.420(7) .
C42 C43 1.398(8) .
C42 C52 1.471(8) .
C43 C44 1.380(9) .
C43 H43 0.9500 .
C44 C45 1.380(9) .
C44 H44 0.9500 .
C45 C46 1.393(8) .
C45 H45 0.9500 .
C46 H46 0.9500 .
C51 C56 1.382(8) .
C51 C52 1.410(7) .
C52 C53 1.380(7) .
C53 C54 1.373(9) .
C53 H53 0.9500 .
C54 C55 1.377(9) .
C54 H54 0.9500 .
C55 C56 1.404(7) .
C55 H55 0.9500 .
C56 H56 0.9500 .
N2 C9 1.287(6) .
C9 C10 1.482(7) .
C9 P2 1.872(5) .
C10 H10A 0.9800 .
C10 H10B 0.9800 .
C10 H10C 0.9800 .
P2 C71 1.898(7) .
P2 C61 1.904(6) .
C61 C64 1.511(8) .
C61 C62 1.532(9) .
C61 C63 1.533(7) .
C62 H62A 0.9800 .
C62 H62B 0.9800 .
C62 H62C 0.9800 .
C63 H63A 0.9800 .
C63 H63B 0.9800 .
C63 H63C 0.9800 .
C64 H64A 0.9800 .
C64 H64B 0.9800 .
C64 H64C 0.9800 .
C71 C74 1.517(9) .
C71 C73 1.529(8) .
C71 C72 1.536(8) .
C72 H72A 0.9800 .
C72 H72B 0.9800 .
C72 H72C 0.9800 .
C73 H73A 0.9800 .
C73 H73B 0.9800 .
C73 H73C 0.9800 .
C74 H74A 0.9800 .
C74 H74B 0.9800 .
C74 H74C 0.9800 .
B1' N1' 1.579(6) .
B1' N1' 1.580(6) 3_756
B1' C11' 1.600(8) .
B1' C1' 1.629(7) .
C1' C6' 1.375(8) .
C1' C2' 1.406(7) .
C2' C3' 1.402(7) .
C2' C12' 1.465(8) .
C3' C4' 1.365(9) .
C3' H3A 0.9500 .
C4' C5' 1.380(9) .
C4' H4A 0.9500 .
C5' C6' 1.412(7) .
C5' H5A 0.9500 .
C6' H6A 0.9500 .
C11' C16' 1.387(8) .
C11' C12' 1.419(6) .
C12' C13' 1.379(8) .
C13' C14' 1.375(9) .
C13' H13A 0.9500 .
C14' C15' 1.377(8) .
C14' H14A 0.9500 .
C15' C16' 1.382(8) .
C15' H15A 0.9500 .
C16' H16A 0.9500 .
N1' C7' 1.275(6) .
N1' B1' 1.580(6) 3_756
C7' C8' 1.518(6) .
C7' P1' 1.867(5) .
C8' H8A1 0.9800 .
C8' H8A2 0.9800 .
C8' H8A3 0.9800 .
P1' C31' 1.883(6) .
P1' C21' 1.886(6) .
C21' C22' 1.524(8) .
C21' C23' 1.524(8) .
C21' C24' 1.541(7) .
C22' H22D 0.9800 .
C22' H22E 0.9800 .
C22' H22F 0.9800 .
C23' H23D 0.9800 .
C23' H23E 0.9800 .
C23' H23F 0.9800 .
C24' H24D 0.9800 .
C24' H24E 0.9800 .
C24' H24F 0.9800 .
C31' C33' 1.516(9) .
C31' C32' 1.524(9) .
C31' C34' 1.536(9) .
C32' H32D 0.9800 .
C32' H32E 0.9800 .
C32' H32F 0.9800 .
C33' H33D 0.9800 .
C33' H33E 0.9800 .
C33' H33F 0.9800 .
C34' H34D 0.9800 .
C34' H34E 0.9800 .
C34' H34F 0.9800 .

loop_
_geom_torsion_atom_site_label_1
_geom_torsion_atom_site_label_2
_geom_torsion_atom_site_label_3
_geom_torsion_atom_site_label_4
_geom_torsion
_geom_torsion_site_symmetry_1
_geom_torsion_site_symmetry_4
N1 B1 C1 C6 -56.1(8) . .
N2 B1 C1 C6 46.2(8) . .
C11 B1 C1 C6 177.0(5) . .
N1 B1 C1 C2 124.8(5) . .
N2 B1 C1 C2 -132.9(4) . .
C11 B1 C1 C2 -2.1(5) . .
C6 C1 C2 C3 2.7(7) . .
B1 C1 C2 C3 -178.0(4) . .
C6 C1 C2 C12 -178.1(4) . .
B1 C1 C2 C12 1.2(5) . .
C1 C2 C3 C4 -1.4(7) . .
C12 C2 C3 C4 179.5(5) . .
C2 C3 C4 C5 -0.1(8) . .
C3 C4 C5 C6 0.3(9) . .
C2 C1 C6 C5 -2.5(7) . .
B1 C1 C6 C5 178.5(5) . .
C4 C5 C6 C1 1.1(8) . .
N1 B1 C11 C16 52.3(7) . .
N2 B1 C11 C16 -49.6(8) . .
C1 B1 C11 C16 180.0(5) . .
N1 B1 C11 C12 -125.4(4) . .
N2 B1 C11 C12 132.8(4) . .
C1 B1 C11 C12 2.4(5) . .
C16 C11 C12 C13 -0.2(7) . .
B1 C11 C12 C13 177.9(4) . .
C16 C11 C12 C2 -179.9(4) . .
B1 C11 C12 C2 -1.9(5) . .
C3 C2 C12 C13 -0.2(8) . .
C1 C2 C12 C13 -179.3(4) . .
C3 C2 C12 C11 179.6(4) . .
C1 C2 C12 C11 0.4(5) . .
C11 C12 C13 C14 0.1(7) . .
C2 C12 C13 C14 179.8(5) . .
C12 C13 C14 C15 -0.2(8) . .
C13 C14 C15 C16 0.3(8) . .
C14 C15 C16 C11 -0.4(8) . .
C12 C11 C16 C15 0.3(7) . .
B1 C11 C16 C15 -177.2(5) . .
N2 B1 N1 C7 179.6(5) . .
C11 B1 N1 C7 58.9(7) . .
C1 B1 N1 C7 -60.1(8) . .
N2 B1 N1 B2 -1.4(4) . .
C11 B1 N1 B2 -122.1(4) . .
C1 B1 N1 B2 118.9(5) . .
B1 N1 C7 C8 3.0(8) . .
B2 N1 C7 C8 -175.6(6) . .
B1 N1 C7 P1 -176.9(4) . .
B2 N1 C7 P1 4.6(9) . .
N1 C7 P1 C31 117.8(4) . .
C8 C7 P1 C31 -62.1(5) . .
N1 C7 P1 C21 -127.2(4) . .
C8 C7 P1 C21 52.9(6) . .
C7 P1 C21 C24 51.7(5) . .
C31 P1 C21 C24 158.3(4) . .
C7 P1 C21 C22 167.8(4) . .
C31 P1 C21 C22 -85.6(5) . .
C7 P1 C21 C23 -71.6(5) . .
C31 P1 C21 C23 35.0(6) . .
C7 P1 C31 C33 173.4(3) . .
C21 P1 C31 C33 66.3(4) . .
C7 P1 C31 C32 -72.3(4) . .
C21 P1 C31 C32 -179.3(4) . .
C7 P1 C31 C34 47.3(5) . .
C21 P1 C31 C34 -59.8(5) . .
C7 N1 B2 N2 -179.7(6) . .
B1 N1 B2 N2 1.4(4) . .
C7 N1 B2 C41 62.7(8) . .
B1 N1 B2 C41 -116.2(5) . .
C7 N1 B2 C51 -62.4(8) . .
B1 N1 B2 C51 118.7(5) . .
N2 B2 C41 C46 -56.2(7) . .
N1 B2 C41 C46 44.2(8) . .
C51 B2 C41 C46 178.1(5) . .
N2 B2 C41 C42 121.5(4) . .
N1 B2 C41 C42 -138.1(4) . .
C51 B2 C41 C42 -4.2(5) . .
C46 C41 C42 C43 1.2(7) . .
B2 C41 C42 C43 -176.9(4) . .
C46 C41 C42 C52 -178.9(4) . .
B2 C41 C42 C52 3.0(5) . .
C41 C42 C43 C44 -0.4(8) . .
C52 C42 C43 C44 179.8(5) . .
C42 C43 C44 C45 -0.2(9) . .
C43 C44 C45 C46 -0.2(9) . .
C42 C41 C46 C45 -1.6(7) . .
B2 C41 C46 C45 175.9(5) . .
C44 C45 C46 C41 1.1(8) . .
N2 B2 C51 C56 54.6(7) . .
C41 B2 C51 C56 -179.4(5) . .
N1 B2 C51 C56 -46.5(7) . .
N2 B2 C51 C52 -122.0(5) . .
C41 B2 C51 C52 4.0(5) . .
N1 B2 C51 C52 136.9(4) . .
C56 C51 C52 C53 -2.0(7) . .
B2 C51 C52 C53 175.2(4) . .
C56 C51 C52 C42 -179.8(4) . .
B2 C51 C52 C42 -2.6(5) . .
C43 C42 C52 C53 2.0(8) . .
C41 C42 C52 C53 -177.9(5) . .
C43 C42 C52 C51 179.6(5) . .
C41 C42 C52 C51 -0.3(5) . .
C51 C52 C53 C54 2.4(8) . .
C42 C52 C53 C54 179.8(5) . .
C52 C53 C54 C55 -1.7(8) . .
C53 C54 C55 C56 0.7(8) . .
C52 C51 C56 C55 1.0(7) . .
B2 C51 C56 C55 -175.4(5) . .
C54 C55 C56 C51 -0.3(8) . .
N1 B1 N2 C9 -179.8(5) . .
C11 B1 N2 C9 -61.5(8) . .
C1 B1 N2 C9 60.6(8) . .
N1 B1 N2 B2 1.4(4) . .
C11 B1 N2 B2 119.6(5) . .
C1 B1 N2 B2 -118.2(5) . .
C41 B2 N2 C9 -60.0(8) . .
N1 B2 N2 C9 180.0(6) . .
C51 B2 N2 C9 58.0(9) . .
C41 B2 N2 B1 118.7(4) . .
N1 B2 N2 B1 -1.4(4) . .
C51 B2 N2 B1 -123.3(5) . .
B1 N2 C9 C10 -0.4(9) . .
B2 N2 C9 C10 177.9(6) . .
B1 N2 C9 P2 -178.5(4) . .
B2 N2 C9 P2 -0.2(9) . .
N2 C9 P2 C71 124.0(5) . .
C10 C9 P2 C71 -53.9(6) . .
N2 C9 P2 C61 -122.3(5) . .
C10 C9 P2 C61 59.8(6) . .
C9 P2 C61 C64 -42.7(5) . .
C71 P2 C61 C64 65.1(5) . .
C9 P2 C61 C62 78.8(4) . .
C71 P2 C61 C62 -173.4(4) . .
C9 P2 C61 C63 -169.5(4) . .
C71 P2 C61 C63 -61.7(5) . .
C9 P2 C71 C74 -159.9(4) . .
C61 P2 C71 C74 92.4(4) . .
C9 P2 C71 C73 -45.1(5) . .
C61 P2 C71 C73 -152.8(5) . .
C9 P2 C71 C72 77.9(5) . .
C61 P2 C71 C72 -29.8(5) . .
N1' B1' C1' C6' 55.4(8) . .
N1' B1' C1' C6' -47.1(8) 3_756 .
C11' B1' C1' C6' -175.7(5) . .
N1' B1' C1' C2' -124.0(5) . .
N1' B1' C1' C2' 133.6(4) 3_756 .
C11' B1' C1' C2' 5.0(5) . .
C6' C1' C2' C3' -2.7(7) . .
B1' C1' C2' C3' 176.8(4) . .
C6' C1' C2' C12' 178.2(5) . .
B1' C1' C2' C12' -2.4(5) . .
C1' C2' C3' C4' 2.4(8) . .
C12' C2' C3' C4' -178.6(5) . .
C2' C3' C4' C5' -0.9(10) . .
C3' C4' C5' C6' -0.5(10) . .
C2' C1' C6' C5' 1.3(8) . .
B1' C1' C6' C5' -177.9(5) . .
C4' C5' C6' C1' 0.2(9) . .
N1' B1' C11' C16' -54.7(8) . .
N1' B1' C11' C16' 47.3(7) 3_756 .
C1' B1' C11' C16' 176.9(5) . .
N1' B1' C11' C12' 122.3(4) . .
N1' B1' C11' C12' -135.7(4) 3_756 .
C1' B1' C11' C12' -6.1(5) . .
C16' C11' C12' C13' 2.5(7) . .
B1' C11' C12' C13' -175.1(4) . .
C16' C11' C12' C2' -177.2(4) . .
B1' C11' C12' C2' 5.2(5) . .
C3' C2' C12' C13' -0.5(9) . .
C1' C2' C12' C13' 178.5(5) . .
C3' C2' C12' C11' 179.2(5) . .
C1' C2' C12' C11' -1.7(6) . .
C11' C12' C13' C14' -1.9(8) . .
C2' C12' C13' C14' 177.8(5) . .
C12' C13' C14' C15' -0.1(9) . .
C13' C14' C15' C16' 1.5(10) . .
C14' C15' C16' C11' -0.9(9) . .
C12' C11' C16' C15' -1.1(8) . .
B1' C11' C16' C15' 175.8(5) . .
N1' B1' N1' C7' 178.3(7) 3_756 .
C11' B1' N1' C7' -62.4(8) . .
C1' B1' N1' C7' 57.4(8) . .
N1' B1' N1' B1' 0.0 3_756 3_756
C11' B1' N1' B1' 119.3(5) . 3_756
C1' B1' N1' B1' -120.9(6) . 3_756
B1' N1' C7' C8' 179.9(5) . .
B1' N1' C7' C8' -2.4(9) 3_756 .
B1' N1' C7' P1' -2.2(8) . .
B1' N1' C7' P1' 175.5(4) 3_756 .
N1' C7' P1' C31' 121.5(5) . .
C8' C7' P1' C31' -60.8(6) . .
N1' C7' P1' C21' -123.2(4) . .
C8' C7' P1' C21' 54.5(5) . .
C7' P1' C21' C22' -79.7(5) . .
C31' P1' C21' C22' 30.2(6) . .
C7' P1' C21' C23' 44.7(4) . .
C31' P1' C21' C23' 154.6(4) . .
C7' P1' C21' C24' 157.7(4) . .
C31' P1' C21' C24' -92.4(5) . .
C7' P1' C31' C33' 45.5(6) . .
C21' P1' C31' C33' -63.3(6) . .
C7' P1' C31' C32' 171.1(5) . .
C21' P1' C31' C32' 62.3(5) . .
C7' P1' C31' C34' -75.6(5) . .
C21' P1' C31' C34' 175.6(4) . .
